data_4312373
loop_
_publ_author_name
'Evgeny V. Dikarev'
'Renee Y. Becker'
'Eric Block'
'Zhixing Shan'
'R. Curtis Haltiwanger'
'Marina A. Petrukhina'

_publ_section_title
;
 The First Coordination Complexes of Selenones: A Structural Comparison
 with Complexes of Sulfones
;
_journal_name_full 'Inorganic Chemistry'
_journal_page_first 7098
_journal_page_last 7105
_journal_paper_doi 10.1021/ic0302130
_journal_volume 42
_journal_year 2003
_chemical_formula_moiety '(C H3)2 Se O2'
_chemical_formula_sum 'C2 H6 O2 Se'
_chemical_formula_weight 141.03
_chemical_melting_point 147(1)
_chemical_name_systematic 'dimethyl selenone'
_space_group_IT_number 15
_symmetry_cell_setting monoclinic
_symmetry_space_group_name_Hall '-C 2yc'
_symmetry_space_group_name_H-M 'C 1 2/c 1'
_atom_sites_solution_hydrogens difmap
_atom_sites_solution_primary direct
_atom_sites_solution_secondary difmap
_audit_creation_method SHELXL-97
_cell_angle_alpha 90.00
_cell_angle_beta 120.184(2)
_cell_angle_gamma 90.00
_cell_formula_units_Z 4
_cell_length_a 8.8118(9)
_cell_length_b 8.4480(9)
_cell_length_c 6.9904(7)
_cell_measurement_reflns_used 1247
_cell_measurement_temperature 243(2)
_cell_measurement_theta_max 28.17
_cell_measurement_theta_min 3.60
_cell_volume 449.82(8)
_computing_cell_refinement 'SMART, SAINT'
_computing_data_collection SMART
_computing_data_reduction SAINT
_computing_molecular_graphics 'SHELXP-93 (Sheldrick, 1993)'
_computing_publication_material 'SHELXCIF-93 (Sheldrick, 1993)'
_computing_structure_refinement 'SHELXL-97 (Sheldrick, 1997)'
_computing_structure_solution 'SHELXS-97 (Sheldrick, 1990)'
_diffrn_ambient_temperature 243(2)
_diffrn_measured_fraction_theta_full 0.946
_diffrn_measured_fraction_theta_max 0.946
_diffrn_measurement_device_type 'Bruker SMART APEX CCD'
_diffrn_measurement_method '0.3 deg wide \w exposures'
_diffrn_radiation_monochromator graphite
_diffrn_radiation_source 'fine-focus sealed tube'
_diffrn_radiation_type MoK\a
_diffrn_radiation_wavelength 0.71073
_diffrn_reflns_av_R_equivalents 0.0155
_diffrn_reflns_av_sigmaI/netI 0.0182
_diffrn_reflns_limit_h_max 7
_diffrn_reflns_limit_h_min -11
_diffrn_reflns_limit_k_max 10
_diffrn_reflns_limit_k_min -9
_diffrn_reflns_limit_l_max 8
_diffrn_reflns_limit_l_min -9
_diffrn_reflns_number 1333
_diffrn_reflns_theta_full 28.19
_diffrn_reflns_theta_max 28.19
_diffrn_reflns_theta_min 3.60
_diffrn_standards_decay_% 0
_diffrn_standards_interval_count na
_diffrn_standards_interval_time na
_diffrn_standards_number 'none (area detector data)'
_exptl_absorpt_coefficient_mu 8.183
_exptl_absorpt_correction_T_max 0.6851
_exptl_absorpt_correction_T_min 0.2914
_exptl_absorpt_correction_type 'multi-scan (SADABS)'
_exptl_crystal_colour colorless
_exptl_crystal_density_diffrn 2.082
_exptl_crystal_density_meas ?
_exptl_crystal_density_method none
_exptl_crystal_description plate
_exptl_crystal_F_000 272
_exptl_crystal_size_max 0.20
_exptl_crystal_size_mid 0.15
_exptl_crystal_size_min 0.05
_refine_diff_density_max 0.442
_refine_diff_density_min -0.595
_refine_diff_density_rms 0.076
_refine_ls_extinction_coef 0.046(3)
_refine_ls_extinction_expression Fc^*^=kFc[1+0.001xFc^2^\l^3^/sin(2\q)]^-1/4^
_refine_ls_extinction_method SHELXL
_refine_ls_goodness_of_fit_ref 1.162
_refine_ls_hydrogen_treatment allref
_refine_ls_matrix_type full
_refine_ls_number_parameters 37
_refine_ls_number_reflns 528
_refine_ls_number_restraints 0
_refine_ls_restrained_S_all 1.162
_refine_ls_R_factor_all 0.0158
_refine_ls_R_factor_gt 0.0154
_refine_ls_shift/su_max 0.001
_refine_ls_shift/su_mean 0.000
_refine_ls_structure_factor_coef Fsqd
_refine_ls_weighting_details 'calc w=1/[\s^2^(Fo^2^)+(0.0267P)^2^+0.0907P] where P=(Fo^2^+2Fc^2^)/3'
_refine_ls_weighting_scheme calc
_refine_ls_wR_factor_gt 0.0420
_refine_ls_wR_factor_ref 0.0422
_reflns_number_gt 514
_reflns_number_total 528
_reflns_threshold_expression >2sigma(I)
_cod_data_source_file ic0302130_5.cif
_cod_data_source_block Me2SeO2_(3)
_cod_depositor_comments
;
The following automatic conversions were performed:

'_exptl_crystal_density_meas' value 'not measured' was changed to '?'
- the value is perceived as not measured.

Automatic conversion script
Id: cif_fix_values 3008 2015-01-20 13:52:24Z robertas 
;
_cod_database_code 4312373

loop_
_symmetry_equiv_pos_as_xyz
'x, y, z'
'-x, y, -z+1/2'
'x+1/2, y+1/2, z'
'-x+1/2, y+1/2, -z+1/2'
'-x, -y, -z'
'x, -y, z-1/2'
'-x+1/2, -y+1/2, -z'
'x+1/2, -y+1/2, z-1/2'

loop_
_atom_site_label
_atom_site_type_symbol
_atom_site_fract_x
_atom_site_fract_y
_atom_site_fract_z
_atom_site_U_iso_or_equiv
_atom_site_adp_type
_atom_site_occupancy
_atom_site_symmetry_multiplicity
_atom_site_calc_flag
_atom_site_refinement_flags
_atom_site_disorder_assembly
_atom_site_disorder_group
Se1 Se 0.5000 0.65237(2) 0.2500 0.02384(15) Uani 1 2 d S . .
O1 O 0.32944(17) 0.54861(16) 0.0799(2) 0.0340(3) Uani 1 1 d . . .
C1 C 0.5621(3) 0.7855(2) 0.0801(3) 0.0334(4) Uani 1 1 d . . .
H1A H 0.466(6) 0.846(3) -0.012(8) 0.060(11) Uiso 1 1 d . . .
H1B H 0.603(4) 0.711(4) 0.012(5) 0.044(6) Uiso 1 1 d . . .
H1C H 0.652(5) 0.847(3) 0.177(6) 0.046(9) Uiso 1 1 d . . .

loop_
_atom_site_aniso_label
_atom_site_aniso_U_11
_atom_site_aniso_U_22
_atom_site_aniso_U_33
_atom_site_aniso_U_23
_atom_site_aniso_U_13
_atom_site_aniso_U_12
Se1 0.02171(18) 0.01938(18) 0.03099(19) 0.000 0.01367(12) 0.000
O1 0.0298(6) 0.0292(7) 0.0404(7) -0.0073(5) 0.0158(5) -0.0102(5)
C1 0.0321(9) 0.0294(10) 0.0421(10) 0.0037(7) 0.0211(8) -0.0035(7)

loop_
_atom_type_symbol
_atom_type_description
_atom_type_scat_dispersion_real
_atom_type_scat_dispersion_imag
_atom_type_scat_source
C C 0.0033 0.0016 'International Tables Vol C Tables 4.2.6.8 and 6.1.1.4'
H H 0.0000 0.0000 'International Tables Vol C Tables 4.2.6.8 and 6.1.1.4'
O O 0.0106 0.0060 'International Tables Vol C Tables 4.2.6.8 and 6.1.1.4'
Se Se -0.0929 2.2259 'International Tables Vol C Tables 4.2.6.8 and 6.1.1.4'

loop_
_geom_angle_atom_site_label_1
_geom_angle_atom_site_label_2
_geom_angle_atom_site_label_3
_geom_angle
_geom_angle_site_symmetry_1
_geom_angle_site_symmetry_3
_geom_angle_publ_flag
O1 Se1 O1 114.75(10) . 2_655 y
O1 Se1 C1 108.19(8) . . y
O1 Se1 C1 108.93(8) 2_655 . y
O1 Se1 C1 108.93(8) . 2_655 y
O1 Se1 C1 108.19(8) 2_655 2_655 y
C1 Se1 C1 107.62(13) . 2_655 y
Se1 C1 H1A 108(3) . . y
Se1 C1 H1B 102.7(18) . . y
H1A C1 H1B 117(3) . . y
Se1 C1 H1C 107(2) . . y
H1A C1 H1C 111(3) . . y
H1B C1 H1C 110(3) . . y

loop_
_geom_bond_atom_site_label_1
_geom_bond_atom_site_label_2
_geom_bond_distance
_geom_bond_site_symmetry_2
_geom_bond_publ_flag
Se1 O1 1.6260(13) . y
Se1 O1 1.6260(13) 2_655 y
Se1 C1 1.9050(19) . y
Se1 C1 1.9050(19) 2_655 y
C1 H1A 0.92(4) . y
C1 H1B 0.96(3) . y
C1 H1C 0.90(4) . y
